data_7128268
loop_
_publ_author_name
'Nakamura, Hitomi'
'Yoshida, Minori'
'Matsunami, Asuka'
'Kuwata, Shigeki'
'Kayaki, Yoshihito'

_publ_section_title
;
 Oxy-tethered Cp*Ir(III) complex as a competent catalyst for selective
 dehydrogenation from formic acid.
;
_journal_issue 45
_journal_name_full 'Chemical communications (Cambridge, England)'
_journal_page_first 5534
_journal_page_last 5537
_journal_paper_doi 10.1039/d1cc01712h
_journal_volume 57
_journal_year 2021
_chemical_absolute_configuration 'CHOOSE rm ad rmad syn or unk'
_chemical_formula_moiety 'C33 H34 Cl3 F4 N2 O3 Rh S'
_chemical_formula_sum 'C33 H34 Cl3 F4 N2 O3 Rh S'
_chemical_formula_weight 823.96
_space_group_IT_number 19
_space_group_name_Hall 'P 2ac 2ab'
_space_group_name_H-M_alt 'P 21 21 21'
_symmetry_cell_setting orthorhombic
_symmetry_Int_Tables_number 19
_symmetry_space_group_name_Hall 'P 2ac 2ab'
_symmetry_space_group_name_H-M 'P 21 21 21'
_atom_sites_solution_hydrogens geom
_atom_sites_solution_primary direct
_atom_sites_solution_secondary difmap
_audit_update_record
;
2021-03-16 deposited with the CCDC.	2021-05-03 downloaded from the CCDC.
;
_cell_angle_alpha 90.0000
_cell_angle_beta 90.0000
_cell_angle_gamma 90.0000
_cell_formula_units_Z 4
_cell_length_a 8.051(3)
_cell_length_b 20.321(7)
_cell_length_c 20.535(6)
_cell_measurement_reflns_used 9539
_cell_measurement_temperature 93
_cell_measurement_theta_max 27.49
_cell_measurement_theta_min 3.01
_cell_volume 3360(2)
_computing_cell_refinement CrystalClear
_computing_data_collection 'CrystalClear (Rigaku Inc., 2008)'
_computing_data_reduction CrystalClear
_computing_molecular_graphics 'CrystalStructure 4.0'
_computing_publication_material 'CrystalStructure 4.0 (Rigaku, 2010)'
_computing_structure_refinement 'CRYSTALS (Carruthers, et al., 1999)'
_computing_structure_solution SIR97
_diffrn_ambient_temperature 93
_diffrn_detector_area_resol_mean 7.111
_diffrn_measured_fraction_theta_full 0.995
_diffrn_measured_fraction_theta_max 0.995
_diffrn_measurement_device_type 'Rigaku Saturn724'
_diffrn_measurement_method \w
_diffrn_radiation_type 'Mo K\a'
_diffrn_radiation_wavelength 0.71075
_diffrn_reflns_av_R_equivalents 0.0937
_diffrn_reflns_limit_h_max 10
_diffrn_reflns_limit_h_min -10
_diffrn_reflns_limit_k_max 26
_diffrn_reflns_limit_k_min -25
_diffrn_reflns_limit_l_max 24
_diffrn_reflns_limit_l_min -26
_diffrn_reflns_number 27121
_diffrn_reflns_theta_full 27.44
_diffrn_reflns_theta_max 27.44
_diffrn_standards_number 0
_exptl_absorpt_coefficient_mu 0.868
_exptl_absorpt_correction_T_max 0.974
_exptl_absorpt_correction_T_min 0.718
_exptl_absorpt_correction_type multi-scan
_exptl_absorpt_process_details 'REQAB (Rigaku, 1998)'
_exptl_crystal_colour orange
_exptl_crystal_density_diffrn 1.629
_exptl_crystal_density_method 'not measured'
_exptl_crystal_description prism
_exptl_crystal_F_000 1672.00
_exptl_crystal_size_max 0.130
_exptl_crystal_size_mid 0.040
_exptl_crystal_size_min 0.030
_refine_diff_density_max 3.110
_refine_diff_density_min -2.260
_refine_ls_abs_structure_details 'Flack, H. D. (1983), Acta Cryst. A39, 876-881.  3344 Friedel Pairs'
_refine_ls_abs_structure_Flack -0.04(5)
_refine_ls_extinction_method none
_refine_ls_goodness_of_fit_ref 1.000
_refine_ls_hydrogen_treatment constr
_refine_ls_number_parameters 459
_refine_ls_number_reflns 7643
_refine_ls_R_factor_gt 0.0760
_refine_ls_shift/su_max 0.012
_refine_ls_structure_factor_coef Fsqd
_refine_ls_weighting_details 'w = 1/[0.0010Fo^2^ + 1.8150\s(Fo^2^)]/(4Fo^2^)'
_refine_ls_weighting_scheme calc
_refine_ls_wR_factor_ref 0.1633
_reflns_number_gt 5815
_reflns_number_total 7643
_reflns_threshold_expression F^2^>2.0\s(F^2^)
_cod_data_source_file d1cc01712h2.cif
_cod_data_source_block Rh4b_CH2Cl2
_cod_depositor_comments 'Adding full bibliography for 7128266--7128271.cif.'
_cod_original_cell_volume 3359.7(18)
_cod_database_code 7128268

loop_
_symmetry_equiv_pos_site_id
_symmetry_equiv_pos_as_xyz
1 +X,+Y,+Z
2 1/2+X,1/2-Y,-Z
3 -X,1/2+Y,1/2-Z
4 1/2-X,-Y,1/2+Z

loop_
_atom_site_label
_atom_site_type_symbol
_atom_site_fract_x
_atom_site_fract_y
_atom_site_fract_z
_atom_site_U_iso_or_equiv
_atom_site_adp_type
_atom_site_occupancy
_atom_site_symmetry_multiplicity
_atom_site_calc_flag
_atom_site_refinement_flags
_atom_site_disorder_assembly
_atom_site_disorder_group
Rh1 Rh 0.62728(8) 0.80523(3) 0.62844(3) 0.02439(14) Uani 1.0 4 d . . .
Cl1 Cl 0.8496(3) 0.77669(10) 0.55340(9) 0.0354(6) Uani 1.0 4 d . . .
Cl2 Cl 1.1398(5) 0.92467(18) 0.87714(18) 0.0971(13) Uani 1.0 4 d . . .
Cl3 Cl 0.9746(6) 0.8834(4) 0.9930(3) 0.167(3) Uani 1.0 4 d . . .
S1 S 0.9036(3) 0.74380(10) 0.72635(9) 0.0276(5) Uani 1.0 4 d . . .
F1 F 0.6485(7) 0.7624(3) 0.9572(2) 0.0537(17) Uani 1.0 4 d . . .
F2 F 0.8574(8) 0.6711(3) 1.0066(3) 0.0576(17) Uani 1.0 4 d . . .
F3 F 1.0958(7) 0.6149(3) 0.9314(3) 0.0578(18) Uani 1.0 4 d . . .
F5 F 1.1229(7) 0.6466(3) 0.8066(3) 0.0456(15) Uani 1.0 4 d . . .
O1 O 0.6565(7) 0.7936(3) 0.8249(3) 0.0335(16) Uani 1.0 4 d . . .
O2 O 0.9382(6) 0.8127(3) 0.7294(3) 0.0316(15) Uani 1.0 4 d . . .
O3 O 1.0262(7) 0.7007(3) 0.6977(3) 0.0377(17) Uani 1.0 4 d . . .
N1 N 0.5242(9) 0.7167(4) 0.5907(3) 0.036(2) Uani 1.0 4 d . . .
N2 N 0.7220(7) 0.7333(4) 0.6965(3) 0.0257(18) Uani 1.0 4 d . . .
C1 C 0.4024(8) 0.8614(4) 0.6193(4) 0.0240(19) Uani 1.0 4 d . . .
C2 C 0.5251(10) 0.8861(4) 0.5745(4) 0.029(3) Uani 1.0 4 d . . .
C3 C 0.6636(10) 0.9107(4) 0.6137(4) 0.032(3) Uani 1.0 4 d . . .
C4 C 0.6217(10) 0.9019(4) 0.6806(4) 0.0258(19) Uani 1.0 4 d . . .
C5 C 0.4637(11) 0.8690(4) 0.6842(4) 0.030(3) Uani 1.0 4 d . . .
C6 C 0.2341(9) 0.8325(5) 0.6013(5) 0.037(3) Uani 1.0 4 d . . .
C7 C 0.5124(11) 0.8895(5) 0.5018(4) 0.039(3) Uani 1.0 4 d . . .
C8 C 0.8169(11) 0.9429(5) 0.5872(5) 0.046(3) Uani 1.0 4 d . . .
C9 C 0.7140(12) 0.9276(5) 0.7382(5) 0.048(3) Uani 1.0 4 d . . .
C10 C 0.3640(12) 0.8587(4) 0.7463(4) 0.037(3) Uani 1.0 4 d . . .
C11 C 0.3703(12) 0.7931(4) 0.7793(4) 0.036(3) Uani 1.0 4 d . . .
C12 C 0.4782(10) 0.7879(5) 0.8407(4) 0.036(3) Uani 1.0 4 d . . .
C13 C 0.7652(10) 0.7476(4) 0.8508(4) 0.029(3) Uani 1.0 4 d . . .
C14 C 0.7578(11) 0.7316(5) 0.9169(4) 0.037(3) Uani 1.0 4 d . . .
C15 C 0.8665(12) 0.6873(5) 0.9428(4) 0.037(3) Uani 1.0 4 d . . .
C16 C 0.9857(12) 0.6597(5) 0.9047(5) 0.042(3) Uani 1.0 4 d . . .
C17 C 1.0006(11) 0.6759(4) 0.8405(5) 0.037(3) Uani 1.0 4 d . . .
C18 C 0.8887(9) 0.7200(4) 0.8106(4) 0.0223(18) Uani 1.0 4 d . . .
C19 C 0.5166(10) 0.6642(4) 0.6434(4) 0.028(3) Uani 1.0 4 d . . .
C20 C 0.6855(9) 0.6634(4) 0.6773(4) 0.027(2) Uani 1.0 4 d . . .
C21 C 0.4699(11) 0.5973(4) 0.6163(4) 0.030(3) Uani 1.0 4 d . . .
C22 C 0.3197(13) 0.5688(4) 0.6339(4) 0.045(3) Uani 1.0 4 d . . .
C23 C 0.2812(14) 0.5063(5) 0.6104(5) 0.053(4) Uani 1.0 4 d . . .
C24 C 0.3822(18) 0.4727(5) 0.5697(5) 0.058(4) Uani 1.0 4 d . . .
C25 C 0.5271(15) 0.5008(5) 0.5517(5) 0.054(4) Uani 1.0 4 d . . .
C26 C 0.5708(12) 0.5632(5) 0.5739(4) 0.045(3) Uani 1.0 4 d . . .
C27 C 0.6876(10) 0.6151(4) 0.7313(4) 0.029(2) Uani 1.0 4 d . . .
C28 C 0.5701(11) 0.6164(4) 0.7810(4) 0.038(3) Uani 1.0 4 d . . .
C29 C 0.5733(15) 0.5725(6) 0.8333(5) 0.062(4) Uani 1.0 4 d . . .
C30 C 0.7010(16) 0.5271(5) 0.8373(6) 0.062(4) Uani 1.0 4 d . . .
C31 C 0.8190(15) 0.5235(6) 0.7890(6) 0.069(4) Uani 1.0 4 d . . .
C32 C 0.8150(12) 0.5670(4) 0.7369(5) 0.045(3) Uani 1.0 4 d . . .
C33 C 1.0222(14) 0.8645(6) 0.9046(9) 0.107(6) Uani 1.0 4 d . . .
H1 H 0.4097 0.7120 0.5767 0.0435 Uiso 1.0 4 calc R . .
H2 H 0.5784 0.6887 0.5588 0.0435 Uiso 1.0 4 calc R . .
H3 H 0.2008 0.8017 0.6342 0.0438 Uiso 1.0 4 calc R . .
H4 H 0.1528 0.8669 0.5981 0.0438 Uiso 1.0 4 calc R . .
H5 H 0.2426 0.8102 0.5602 0.0438 Uiso 1.0 4 calc R . .
H6 H 0.4210 0.9178 0.4910 0.0474 Uiso 1.0 4 calc R . .
H7 H 0.6129 0.9071 0.4836 0.0475 Uiso 1.0 4 calc R . .
H8 H 0.4926 0.8464 0.4841 0.0475 Uiso 1.0 4 calc R . .
H9 H 0.8853 0.9582 0.6224 0.0552 Uiso 1.0 4 calc R . .
H10 H 0.8780 0.9117 0.5615 0.0553 Uiso 1.0 4 calc R . .
H11 H 0.7852 0.9795 0.5605 0.0553 Uiso 1.0 4 calc R . .
H12 H 0.6597 0.9668 0.7535 0.0579 Uiso 1.0 4 calc R . .
H13 H 0.7172 0.8956 0.7726 0.0579 Uiso 1.0 4 calc R . .
H14 H 0.8253 0.9382 0.7250 0.0579 Uiso 1.0 4 calc R . .
H15 H 0.4031 0.8905 0.7781 0.0439 Uiso 1.0 4 calc R . .
H16 H 0.2479 0.8671 0.7367 0.0439 Uiso 1.0 4 calc R . .
H17 H 0.2574 0.7810 0.7905 0.0432 Uiso 1.0 4 calc R . .
H18 H 0.4136 0.7624 0.7473 0.0433 Uiso 1.0 4 calc R . .
H19 H 0.4623 0.7459 0.8621 0.0435 Uiso 1.0 4 calc R . .
H20 H 0.4512 0.8232 0.8707 0.0434 Uiso 1.0 4 calc R . .
H21 H 0.4328 0.6769 0.6756 0.0335 Uiso 1.0 4 calc R . .
H22 H 0.7685 0.6498 0.6450 0.0321 Uiso 1.0 4 calc R . .
H23 H 0.2462 0.5921 0.6602 0.0535 Uiso 1.0 4 calc R . .
H24 H 0.1811 0.4874 0.6230 0.0635 Uiso 1.0 4 calc R . .
H25 H 0.3523 0.4312 0.5547 0.0691 Uiso 1.0 4 calc R . .
H26 H 0.6001 0.4779 0.5249 0.0653 Uiso 1.0 4 calc R . .
H27 H 0.6681 0.5827 0.5589 0.0538 Uiso 1.0 4 calc R . .
H28 H 0.4862 0.6478 0.7794 0.0459 Uiso 1.0 4 calc R . .
H29 H 0.4906 0.5733 0.8650 0.0740 Uiso 1.0 4 calc R . .
H30 H 0.7099 0.5001 0.8737 0.0741 Uiso 1.0 4 calc R . .
H31 H 0.8985 0.4903 0.7895 0.0830 Uiso 1.0 4 calc R . .
H32 H 0.8980 0.5660 0.7055 0.0538 Uiso 1.0 4 calc R . .
H33 H 0.9295 0.8638 0.8744 0.1288 Uiso 1.0 4 calc R . .
H34 H 1.0881 0.8254 0.8962 0.1289 Uiso 1.0 4 calc R . .

loop_
_atom_site_aniso_label
_atom_site_aniso_U_11
_atom_site_aniso_U_22
_atom_site_aniso_U_33
_atom_site_aniso_U_12
_atom_site_aniso_U_13
_atom_site_aniso_U_23
Rh1 0.0219(3) 0.0294(3) 0.0219(3) -0.0013(3) -0.0013(3) 0.0010(3)
Cl1 0.0380(12) 0.0430(12) 0.0251(10) 0.0034(10) 0.0053(9) -0.0004(9)
Cl2 0.073(2) 0.112(3) 0.106(3) 0.017(3) 0.032(3) 0.005(3)
Cl3 0.120(4) 0.273(7) 0.109(4) 0.109(5) 0.052(3) 0.075(4)
S1 0.0188(10) 0.0357(11) 0.0283(10) -0.0028(8) -0.0021(8) 0.0022(8)
F1 0.057(4) 0.082(4) 0.022(3) 0.012(4) 0.001(3) -0.000(3)
F2 0.062(4) 0.082(4) 0.029(3) -0.016(4) -0.009(3) 0.014(3)
F3 0.058(4) 0.062(4) 0.053(4) 0.017(4) -0.023(3) 0.022(3)
F5 0.029(3) 0.054(3) 0.053(3) 0.012(3) -0.000(3) 0.008(3)
O1 0.025(3) 0.044(4) 0.031(3) -0.000(3) 0.008(3) 0.002(3)
O2 0.019(3) 0.046(4) 0.030(3) -0.012(3) -0.003(3) 0.003(3)
O3 0.026(3) 0.052(4) 0.035(4) 0.010(3) 0.000(3) -0.000(3)
N1 0.045(5) 0.038(5) 0.025(4) -0.006(4) -0.015(4) 0.001(3)
N2 0.016(3) 0.036(4) 0.025(4) 0.002(3) -0.007(3) 0.005(3)
C1 0.015(4) 0.024(4) 0.033(5) 0.004(3) -0.005(4) 0.002(3)
C2 0.021(5) 0.026(5) 0.039(5) -0.000(4) -0.002(4) -0.003(4)
C3 0.037(5) 0.022(4) 0.039(5) 0.003(4) -0.006(4) -0.002(4)
C4 0.018(4) 0.026(4) 0.033(4) 0.003(4) -0.000(4) 0.001(3)
C5 0.039(5) 0.022(4) 0.028(5) 0.000(4) 0.000(4) 0.005(4)
C6 0.016(4) 0.048(6) 0.045(6) 0.010(4) -0.010(4) -0.003(5)
C7 0.030(5) 0.049(6) 0.039(6) -0.008(5) 0.001(4) 0.011(5)
C8 0.034(5) 0.033(5) 0.070(7) -0.015(4) -0.001(5) -0.008(5)
C9 0.054(6) 0.048(6) 0.042(6) 0.007(5) -0.018(5) -0.018(5)
C10 0.036(5) 0.044(5) 0.030(5) 0.003(5) -0.007(5) -0.004(4)
C11 0.041(5) 0.040(5) 0.027(4) 0.005(5) 0.011(5) -0.001(4)
C12 0.030(5) 0.049(6) 0.030(5) 0.005(4) -0.002(4) -0.006(4)
C13 0.025(4) 0.033(5) 0.029(5) -0.009(4) -0.008(4) 0.001(4)
C14 0.038(5) 0.045(6) 0.028(5) -0.008(5) 0.014(4) 0.001(4)
C15 0.037(5) 0.057(6) 0.018(4) -0.007(6) -0.011(4) 0.013(4)
C16 0.039(6) 0.044(6) 0.042(6) 0.007(5) -0.003(5) 0.009(5)
C17 0.031(5) 0.032(5) 0.047(6) -0.005(4) 0.001(5) 0.000(4)
C18 0.015(4) 0.027(4) 0.025(4) -0.005(4) -0.008(4) 0.003(3)
C19 0.024(4) 0.026(4) 0.034(5) 0.004(4) -0.005(4) 0.003(4)
C20 0.021(4) 0.034(5) 0.025(5) -0.003(4) -0.003(4) -0.004(4)
C21 0.042(5) 0.032(5) 0.015(4) 0.002(4) -0.006(4) -0.002(4)
C22 0.072(7) 0.038(5) 0.024(5) -0.002(5) -0.001(5) 0.005(4)
C23 0.058(7) 0.046(6) 0.055(7) -0.024(5) -0.023(6) 0.007(5)
C24 0.105(10) 0.034(5) 0.034(5) -0.002(7) -0.036(7) 0.001(4)
C25 0.073(8) 0.045(6) 0.044(6) 0.009(6) -0.015(6) -0.012(5)
C26 0.055(7) 0.040(6) 0.039(6) -0.018(5) -0.011(5) -0.015(5)
C27 0.037(5) 0.016(4) 0.034(5) -0.005(4) -0.015(4) -0.001(4)
C28 0.046(6) 0.029(5) 0.039(5) -0.009(4) -0.011(5) -0.000(4)
C29 0.076(9) 0.076(8) 0.033(6) -0.028(7) -0.012(6) 0.014(6)
C30 0.077(9) 0.041(7) 0.067(8) -0.024(6) -0.032(7) 0.024(6)
C31 0.070(9) 0.045(7) 0.093(9) 0.007(6) -0.043(8) 0.012(6)
C32 0.043(6) 0.032(5) 0.060(7) -0.003(4) -0.009(5) 0.006(5)
C33 0.039(7) 0.035(7) 0.247(19) -0.005(6) -0.028(9) -0.003(9)

loop_
_atom_type_symbol
_atom_type_description
_atom_type_scat_dispersion_real
_atom_type_scat_dispersion_imag
_atom_type_scat_source
C C 0.0033 0.0016
;
International Tables for Crystallography
(1992, Vol. C, Tables 4.2.6.8 and 6.1.1.4)
;
H H 0.0000 0.0000
;
International Tables for Crystallography
(1992, Vol. C, Table 6.1.1.4)
;
Cl Cl 0.1484 0.1585
;
International Tables for Crystallography
(1992, Vol. C, Tables 4.2.6.8 and 6.1.1.4)
;
F F 0.0171 0.0103
;
International Tables for Crystallography
(1992, Vol. C, Tables 4.2.6.8 and 6.1.1.4)
;
N N 0.0061 0.0033
;
International Tables for Crystallography
(1992, Vol. C, Tables 4.2.6.8 and 6.1.1.4)
;
O O 0.0106 0.0060
;
International Tables for Crystallography
(1992, Vol. C, Tables 4.2.6.8 and 6.1.1.4)
;
Rh Rh -1.1178 0.9187
;
International Tables for Crystallography
(1992, Vol. C, Tables 4.2.6.8 and 6.1.1.4)
;
S S 0.1246 0.1234
;
International Tables for Crystallography
(1992, Vol. C, Tables 4.2.6.8 and 6.1.1.4)
;

loop_
_geom_angle_atom_site_label_1
_geom_angle_atom_site_label_2
_geom_angle_atom_site_label_3
_geom_angle
_geom_angle_publ_flag
_geom_angle_site_symmetry_1
_geom_angle_site_symmetry_2
_geom_angle_site_symmetry_3
Cl1 Rh1 N1 81.6(2) yes . . .
Cl1 Rh1 N2 89.34(17) yes . . .
Cl1 Rh1 C1 133.8(2) yes . . .
Cl1 Rh1 C2 97.9(3) yes . . .
Cl1 Rh1 C3 92.7(3) yes . . .
Cl1 Rh1 C4 121.8(2) yes . . .
Cl1 Rh1 C5 157.2(2) yes . . .
N1 Rh1 N2 78.5(3) yes . . .
N1 Rh1 C1 95.1(3) yes . . .
N1 Rh1 C2 108.1(3) yes . . .
N1 Rh1 C3 146.3(3) yes . . .
N1 Rh1 C4 155.3(3) yes . . .
N1 Rh1 C5 117.4(3) yes . . .
N2 Rh1 C1 135.5(3) yes . . .
N2 Rh1 C2 170.8(3) yes . . .
N2 Rh1 C3 134.9(3) yes . . .
N2 Rh1 C4 107.0(3) yes . . .
N2 Rh1 C5 106.1(3) yes . . .
C1 Rh1 C2 39.2(3) yes . . .
C1 Rh1 C3 65.2(3) yes . . .
C1 Rh1 C4 63.8(3) yes . . .
C1 Rh1 C5 38.6(3) yes . . .
C2 Rh1 C3 39.5(3) yes . . .
C2 Rh1 C4 64.3(3) yes . . .
C2 Rh1 C5 65.3(3) yes . . .
C3 Rh1 C4 37.6(3) yes . . .
C3 Rh1 C5 64.5(3) yes . . .
C4 Rh1 C5 38.0(3) yes . . .
O2 S1 O3 118.6(4) yes . . .
O2 S1 N2 109.1(4) yes . . .
O2 S1 C18 103.5(4) yes . . .
O3 S1 N2 112.8(4) yes . . .
O3 S1 C18 105.9(4) yes . . .
N2 S1 C18 105.8(4) yes . . .
C12 O1 C13 118.5(6) yes . . .
Rh1 N1 C19 110.5(5) yes . . .
Rh1 N2 S1 118.7(4) yes . . .
Rh1 N2 C20 113.6(5) yes . . .
S1 N2 C20 113.9(5) yes . . .
Rh1 C1 C2 70.3(4) yes . . .
Rh1 C1 C5 71.7(5) yes . . .
Rh1 C1 C6 124.5(5) yes . . .
C2 C1 C5 108.7(7) yes . . .
C2 C1 C6 126.1(7) yes . . .
C5 C1 C6 125.2(7) yes . . .
Rh1 C2 C1 70.5(5) yes . . .
Rh1 C2 C3 71.7(5) yes . . .
Rh1 C2 C7 125.2(6) yes . . .
C1 C2 C3 106.9(7) yes . . .
C1 C2 C7 127.3(7) yes . . .
C3 C2 C7 125.8(7) yes . . .
Rh1 C3 C2 68.8(5) yes . . .
Rh1 C3 C4 73.2(5) yes . . .
Rh1 C3 C8 126.1(6) yes . . .
C2 C3 C4 107.8(7) yes . . .
C2 C3 C8 125.2(8) yes . . .
C4 C3 C8 126.8(8) yes . . .
Rh1 C4 C3 69.2(4) yes . . .
Rh1 C4 C5 68.6(4) yes . . .
Rh1 C4 C9 132.6(6) yes . . .
C3 C4 C5 108.5(7) yes . . .
C3 C4 C9 127.0(8) yes . . .
C5 C4 C9 124.2(7) yes . . .
Rh1 C5 C1 69.7(4) yes . . .
Rh1 C5 C4 73.4(5) yes . . .
Rh1 C5 C10 132.8(6) yes . . .
C1 C5 C4 107.9(7) yes . . .
C1 C5 C10 125.7(7) yes . . .
C4 C5 C10 125.0(7) yes . . .
C5 C10 C11 118.9(7) yes . . .
C10 C11 C12 116.9(7) yes . . .
O1 C12 C11 111.4(7) yes . . .
O1 C13 C14 120.1(7) yes . . .
O1 C13 C18 119.3(7) yes . . .
C14 C13 C18 120.4(8) yes . . .
F1 C14 C13 120.8(8) yes . . .
F1 C14 C15 118.8(7) yes . . .
C13 C14 C15 120.4(8) yes . . .
F2 C15 C14 120.3(8) yes . . .
F2 C15 C16 119.7(8) yes . . .
C14 C15 C16 120.1(8) yes . . .
F3 C16 C15 119.7(8) yes . . .
F3 C16 C17 119.0(8) yes . . .
C15 C16 C17 121.2(9) yes . . .
F5 C17 C16 117.2(8) yes . . .
F5 C17 C18 121.6(8) yes . . .
C16 C17 C18 121.1(8) yes . . .
S1 C18 C13 120.2(6) yes . . .
S1 C18 C17 123.0(6) yes . . .
C13 C18 C17 116.7(7) yes . . .
N1 C19 C20 107.2(6) yes . . .
N1 C19 C21 112.2(6) yes . . .
C20 C19 C21 112.2(7) yes . . .
N2 C20 C19 106.5(6) yes . . .
N2 C20 C27 115.3(7) yes . . .
C19 C20 C27 111.0(7) yes . . .
C19 C21 C22 119.6(7) yes . . .
C19 C21 C26 122.5(8) yes . . .
C22 C21 C26 117.9(8) yes . . .
C21 C22 C23 118.9(9) yes . . .
C22 C23 C24 122.7(10) yes . . .
C23 C24 C25 118.4(10) yes . . .
C24 C25 C26 120.9(10) yes . . .
C21 C26 C25 121.0(9) yes . . .
C20 C27 C28 121.9(7) yes . . .
C20 C27 C32 121.7(8) yes . . .
C28 C27 C32 116.4(8) yes . . .
C27 C28 C29 122.6(9) yes . . .
C28 C29 C30 119.0(10) yes . . .
C29 C30 C31 120.3(11) yes . . .
C30 C31 C32 120.4(11) yes . . .
C27 C32 C31 121.2(9) yes . . .
Cl2 C33 Cl3 107.0(8) yes . . .
Rh1 N1 H1 124.073 no . . .
Rh1 N1 H2 124.412 no . . .
C19 N1 H1 95.988 no . . .
C19 N1 H2 95.039 no . . .
H1 N1 H2 99.856 no . . .
C1 C6 H3 109.092 no . . .
C1 C6 H4 109.996 no . . .
C1 C6 H5 109.409 no . . .
H3 C6 H4 109.439 no . . .
H3 C6 H5 109.452 no . . .
H4 C6 H5 109.438 no . . .
C2 C7 H6 107.998 no . . .
C2 C7 H7 110.275 no . . .
C2 C7 H8 110.212 no . . .
H6 C7 H7 109.436 no . . .
H6 C7 H8 109.445 no . . .
H7 C7 H8 109.451 no . . .
C3 C8 H9 109.897 no . . .
C3 C8 H10 109.462 no . . .
C3 C8 H11 109.136 no . . .
H9 C8 H10 109.445 no . . .
H9 C8 H11 109.442 no . . .
H10 C8 H11 109.444 no . . .
C4 C9 H12 108.864 no . . .
C4 C9 H13 111.014 no . . .
C4 C9 H14 108.611 no . . .
H12 C9 H13 109.438 no . . .
H12 C9 H14 109.444 no . . .
H13 C9 H14 109.446 no . . .
C5 C10 H15 107.474 no . . .
C5 C10 H16 108.284 no . . .
C11 C10 H15 106.156 no . . .
C11 C10 H16 106.302 no . . .
H15 C10 H16 109.474 no . . .
C10 C11 H17 107.612 no . . .
C10 C11 H18 106.298 no . . .
C12 C11 H17 108.502 no . . .
C12 C11 H18 107.908 no . . .
H17 C11 H18 109.484 no . . .
O1 C12 H19 107.256 no . . .
O1 C12 H20 107.418 no . . .
C11 C12 H19 111.080 no . . .
C11 C12 H20 110.227 no . . .
H19 C12 H20 109.358 no . . .
N1 C19 H21 108.918 no . . .
C20 C19 H21 107.948 no . . .
C21 C19 H21 108.233 no . . .
N2 C20 H22 108.103 no . . .
C19 C20 H22 107.596 no . . .
C27 C20 H22 108.121 no . . .
C21 C22 H23 119.556 no . . .
C23 C22 H23 121.546 no . . .
C22 C23 H24 118.284 no . . .
C24 C23 H24 118.966 no . . .
C23 C24 H25 120.500 no . . .
C25 C24 H25 121.078 no . . .
C24 C25 H26 119.865 no . . .
C26 C25 H26 119.204 no . . .
C21 C26 H27 119.357 no . . .
C25 C26 H27 119.576 no . . .
C27 C28 H28 118.824 no . . .
C29 C28 H28 118.562 no . . .
C28 C29 H29 120.908 no . . .
C30 C29 H29 120.076 no . . .
C29 C30 H30 119.830 no . . .
C31 C30 H30 119.770 no . . .
C30 C31 H31 120.338 no . . .
C32 C31 H31 119.140 no . . .
C27 C32 H32 118.483 no . . .
C31 C32 H32 120.317 no . . .
Cl2 C33 H33 103.539 no . . .
Cl2 C33 H34 103.497 no . . .
Cl3 C33 H33 117.258 no . . .
Cl3 C33 H34 116.524 no . . .
H33 C33 H34 107.294 no . . .

loop_
_geom_bond_atom_site_label_1
_geom_bond_atom_site_label_2
_geom_bond_distance
_geom_bond_publ_flag
_geom_bond_site_symmetry_1
_geom_bond_site_symmetry_2
Rh1 Cl1 2.432(3) yes . .
Rh1 N1 2.128(7) yes . .
Rh1 N2 2.161(7) yes . .
Rh1 C1 2.148(7) yes . .
Rh1 C2 2.145(8) yes . .
Rh1 C3 2.184(8) yes . .
Rh1 C4 2.237(7) yes . .
Rh1 C5 2.174(8) yes . .
Cl2 C33 1.646(13) yes . .
Cl3 C33 1.895(18) yes . .
S1 O2 1.429(6) yes . .
S1 O3 1.444(6) yes . .
S1 N2 1.600(6) yes . .
S1 C18 1.801(7) yes . .
F1 C14 1.361(10) yes . .
F2 C15 1.353(9) yes . .
F3 C16 1.384(11) yes . .
F5 C17 1.344(11) yes . .
O1 C12 1.477(10) yes . .
O1 C13 1.387(10) yes . .
N1 C19 1.519(10) yes . .
N2 C20 1.502(10) yes . .
C1 C2 1.441(11) yes . .
C1 C5 1.429(11) yes . .
C1 C6 1.523(10) yes . .
C2 C3 1.464(11) yes . .
C2 C7 1.498(12) yes . .
C3 C4 1.424(11) yes . .
C3 C8 1.499(12) yes . .
C4 C5 1.439(12) yes . .
C4 C9 1.493(12) yes . .
C5 C10 1.521(12) yes . .
C10 C11 1.496(11) yes . .
C11 C12 1.535(12) yes . .
C13 C14 1.397(12) yes . .
C13 C18 1.407(11) yes . .
C14 C15 1.363(13) yes . .
C15 C16 1.360(13) yes . .
C16 C17 1.364(14) yes . .
C17 C18 1.411(12) yes . .
C19 C20 1.528(11) yes . .
C19 C21 1.516(11) yes . .
C20 C27 1.482(11) yes . .
C21 C22 1.389(13) yes . .
C21 C26 1.379(12) yes . .
C22 C23 1.394(13) yes . .
C23 C24 1.352(15) yes . .
C24 C25 1.350(18) yes . .
C25 C26 1.392(14) yes . .
C27 C28 1.392(12) yes . .
C27 C32 1.421(12) yes . .
C28 C29 1.397(13) yes . .
C29 C30 1.385(17) yes . .
C30 C31 1.376(17) yes . .
C31 C32 1.387(15) yes . .
N1 H1 0.970 no . .
N1 H2 0.970 no . .
C6 H3 0.960 no . .
C6 H4 0.960 no . .
C6 H5 0.960 no . .
C7 H6 0.960 no . .
C7 H7 0.960 no . .
C7 H8 0.960 no . .
C8 H9 0.960 no . .
C8 H10 0.960 no . .
C8 H11 0.960 no . .
C9 H12 0.960 no . .
C9 H13 0.960 no . .
C9 H14 0.960 no . .
C10 H15 0.970 no . .
C10 H16 0.970 no . .
C11 H17 0.970 no . .
C11 H18 0.970 no . .
C12 H19 0.970 no . .
C12 H20 0.970 no . .
C19 H21 0.980 no . .
C20 H22 0.980 no . .
C22 H23 0.930 no . .
C23 H24 0.930 no . .
C24 H25 0.930 no . .
C25 H26 0.930 no . .
C26 H27 0.930 no . .
C28 H28 0.930 no . .
C29 H29 0.930 no . .
C30 H30 0.930 no . .
C31 H31 0.930 no . .
C32 H32 0.930 no . .
C33 H33 0.970 no . .
C33 H34 0.970 no . .

loop_
_geom_contact_atom_site_label_1
_geom_contact_atom_site_label_2
_geom_contact_distance
_geom_contact_publ_flag
_geom_contact_site_symmetry_1
_geom_contact_site_symmetry_2
Rh1 O2 3.254(5) no . .
Cl1 C8 3.458(9) no . .
S1 F5 3.119(6) no . .
S1 O1 3.012(6) no . .
S1 C27 3.142(8) no . .
F1 F2 2.702(8) no . .
F1 O1 2.791(7) no . .
F1 C12 2.807(10) no . .
F1 C16 3.590(11) no . .
F2 F3 2.715(8) no . .
F3 F5 2.652(7) no . .
F5 O3 2.609(7) no . .
F5 C15 3.573(10) no . .
F5 C31 3.518(13) no . .
F5 C32 3.287(11) no . .
O1 O2 3.023(7) no . .
O1 N2 2.955(8) no . .
O1 C9 3.286(11) no . .
O1 C10 3.147(11) no . .
O2 C4 3.284(9) no . .
O2 C9 2.958(11) no . .
O2 C13 3.146(10) no . .
O3 C17 2.981(11) no . .
O3 C20 2.877(9) no . .
O3 C27 3.307(10) no . .
O3 C32 3.305(11) no . .
N1 C6 3.323(11) no . .
N1 C22 3.539(12) no . .
N1 C26 3.161(12) no . .
N2 C11 3.519(11) no . .
N2 C13 3.200(10) no . .
N2 C28 3.185(11) no . .
N2 C32 3.559(11) no . .
C1 C11 3.574(11) no . .
C6 C7 3.246(12) no . .
C6 C10 3.202(12) no . .
C7 C8 3.205(12) no . .
C8 C9 3.224(13) no . .
C9 C10 3.151(14) no . .
C12 C14 2.971(12) no . .
C13 C16 2.751(13) no . .
C13 C28 3.410(12) no . .
C14 C17 2.750(13) no . .
C15 C18 2.800(10) no . .
C17 C27 3.592(12) no . .
C17 C31 3.584(14) no . .
C17 C32 3.413(13) no . .
C18 C20 3.391(11) no . .
C18 C27 3.134(11) no . .
C18 C28 3.375(11) no . .
C18 C32 3.509(11) no . .
C19 C28 3.019(12) no . .
C20 C26 3.084(12) no . .
C21 C24 2.797(13) no . .
C21 C27 2.963(11) no . .
C21 C28 3.497(12) no . .
C22 C25 2.748(14) no . .
C23 C26 2.708(15) no . .
C26 C27 3.528(12) no . .
C27 C30 2.820(14) no . .
C28 C31 2.758(15) no . .
C29 C32 2.778(15) no . .
Cl1 N1 3.279(7) no . 2_566
Cl1 C6 3.440(8) no . 1_655
Cl2 F2 3.544(7) no . 2_567
Cl2 C10 3.503(9) no . 1_655
Cl2 C25 3.423(12) no . 3_756
Cl3 F1 3.434(9) no . 2_567
Cl3 F2 3.275(8) no . 2_567
Cl3 F3 3.422(8) no . 2_467
F1 Cl3 3.434(9) no . 2_467
F1 F2 2.806(8) no . 2_467
F1 F3 3.411(8) no . 2_467
F1 C15 3.228(10) no . 2_467
F1 C16 3.503(11) no . 2_467
F2 Cl2 3.544(7) no . 2_467
F2 Cl3 3.275(8) no . 2_467
F2 F1 2.806(8) no . 2_567
F2 C12 3.388(10) no . 2_567
F2 C33 3.337(15) no . 2_467
F3 Cl3 3.422(8) no . 2_567
F3 F1 3.411(8) no . 2_567
F3 C8 3.586(11) no . 3_746
F3 C24 3.358(11) no . 4_665
F3 C25 3.552(12) no . 4_665
O2 C6 3.572(10) no . 1_655
O2 C10 3.570(11) no . 1_655
N1 Cl1 3.279(7) no . 2_466
C1 C30 3.581(13) no . 3_656
C5 C30 3.502(14) no . 3_656
C6 Cl1 3.440(8) no . 1_455
C6 O2 3.572(10) no . 1_455
C8 F3 3.586(11) no . 3_756
C8 C25 3.510(14) no . 2_566
C9 C23 3.496(14) no . 3_656
C10 Cl2 3.503(9) no . 1_455
C10 O2 3.570(11) no . 1_455
C12 F2 3.388(10) no . 2_467
C13 C33 3.339(15) no . .
C14 C33 3.448(15) no . .
C15 F1 3.228(10) no . 2_567
C16 F1 3.503(11) no . 2_567
C23 C9 3.496(14) no . 3_646
C24 F3 3.358(11) no . 4_664
C25 Cl2 3.423(12) no . 3_746
C25 F3 3.552(12) no . 4_664
C25 C8 3.510(14) no . 2_466
C30 C1 3.581(13) no . 3_646
C30 C5 3.502(14) no . 3_646
C33 F2 3.337(15) no . 2_567
C33 C13 3.339(15) no . .
C33 C14 3.448(15) no . .
Rh1 H3 3.4363 no . .
Rh1 H5 3.4013 no . .
Rh1 H8 3.2643 no . .
Rh1 H10 3.2628 no . .
Rh1 H13 3.5579 no . .
Rh1 H18 3.1110 no . .
Rh1 H21 3.1922 no . .
Rh1 H22 3.3736 no . .
Cl1 H2 2.8242 no . .
Cl1 H7 3.5648 no . .
Cl1 H8 3.5059 no . .
Cl1 H10 2.7587 no . .
Cl1 H22 3.2577 no . .
S1 H13 3.5596 no . .
S1 H22 2.7599 no . .
F1 H19 2.4840 no . .
F1 H20 2.6833 no . .
F5 H32 3.2057 no . .
O1 H13 2.3851 no . .
O1 H15 2.9937 no . .
O1 H17 3.3001 no . .
O1 H18 2.6005 no . .
O1 H28 3.3959 no . .
O2 H13 2.6058 no . .
O2 H14 2.7088 no . .
O3 H22 2.5587 no . .
O3 H32 2.9303 no . .
N1 H3 3.2500 no . .
N1 H5 3.0246 no . .
N1 H8 3.4359 no . .
N1 H18 3.4640 no . .
N1 H22 2.6377 no . .
N1 H27 3.0301 no . .
N2 H1 3.5431 no . .
N2 H2 3.1849 no . .
N2 H18 2.7578 no . .
N2 H21 2.6302 no . .
N2 H28 3.0857 no . .
C1 H1 3.1583 no . .
C1 H6 2.8773 no . .
C1 H7 3.3914 no . .
C1 H8 2.8861 no . .
C1 H15 3.3122 no . .
C1 H16 2.7142 no . .
C1 H18 3.3107 no . .
C2 H3 3.3556 no . .
C2 H4 3.0611 no . .
C2 H5 2.7632 no . .
C2 H9 3.3951 no . .
C2 H10 2.9009 no . .
C2 H11 2.8421 no . .
C3 H6 3.1914 no . .
C3 H7 2.7037 no . .
C3 H8 3.2687 no . .
C3 H12 3.0885 no . .
C3 H13 3.3042 no . .
C3 H14 2.6887 no . .
C4 H9 2.6905 no . .
C4 H10 3.2050 no . .
C4 H11 3.2101 no . .
C4 H15 2.6756 no . .
C4 H16 3.2995 no . .
C4 H18 3.5668 no . .
C5 H3 2.7210 no . .
C5 H4 3.0646 no . .
C5 H5 3.3293 no . .
C5 H12 2.9086 no . .
C5 H13 2.7844 no . .
C5 H14 3.3397 no . .
C5 H17 3.2749 no . .
C5 H18 2.5573 no . .
C6 H1 2.8710 no . .
C6 H6 3.2238 no . .
C6 H8 3.1935 no . .
C6 H16 2.8708 no . .
C7 H4 3.5358 no . .
C7 H5 2.9576 no . .
C7 H10 3.2209 no . .
C7 H11 3.1029 no . .
C8 H7 2.7847 no . .
C8 H14 2.8321 no . .
C9 H9 2.8182 no . .
C9 H15 2.7394 no . .
C10 H3 2.8922 no . .
C10 H4 3.4900 no . .
C10 H12 3.2416 no . .
C10 H13 2.9905 no . .
C10 H19 3.3973 no . .
C10 H20 2.7464 no . .
C11 H3 3.2802 no . .
C11 H13 3.4871 no . .
C11 H21 3.2181 no . .
C11 H28 3.0964 no . .
C12 H13 3.2325 no . .
C12 H15 2.5223 no . .
C12 H16 3.2527 no . .
C12 H28 3.1132 no . .
C13 H13 3.4319 no . .
C13 H18 3.5514 no . .
C13 H19 2.4498 no . .
C13 H20 2.9862 no . .
C13 H28 3.3620 no . .
C14 H19 2.6471 no . .
C14 H20 3.2331 no . .
C19 H18 3.0370 no . .
C19 H23 2.6468 no . .
C19 H27 2.6909 no . .
C19 H28 2.8238 no . .
C20 H1 3.1889 no . .
C20 H2 2.6307 no . .
C20 H18 3.3028 no . .
C20 H27 2.9354 no . .
C20 H28 2.6604 no . .
C20 H32 2.6797 no . .
C21 H1 2.5166 no . .
C21 H2 2.3682 no . .
C21 H22 2.6958 no . .
C21 H24 3.2272 no . .
C21 H26 3.2413 no . .
C21 H28 3.5051 no . .
C22 H1 3.2209 no . .
C22 H2 3.5571 no . .
C22 H21 2.5270 no . .
C22 H25 3.2462 no . .
C22 H27 3.2125 no . .
C23 H26 3.1640 no . .
C24 H23 3.2463 no . .
C24 H27 3.2152 no . .
C25 H24 3.1586 no . .
C26 H1 3.2927 no . .
C26 H2 2.5713 no . .
C26 H21 3.3083 no . .
C26 H22 2.7873 no . .
C26 H23 3.2125 no . .
C26 H25 3.2310 no . .
C27 H21 2.6638 no . .
C27 H29 3.2817 no . .
C27 H31 3.2769 no . .
C28 H18 3.2960 no . .
C28 H19 3.2328 no . .
C28 H21 2.7227 no . .
C28 H22 3.2873 no . .
C28 H30 3.2378 no . .
C28 H32 3.2288 no . .
C29 H31 3.2340 no . .
C30 H28 3.2295 no . .
C30 H32 3.2358 no . .
C31 H29 3.2324 no . .
C32 H22 2.5565 no . .
C32 H28 3.2354 no . .
C32 H30 3.2333 no . .
H1 H3 2.7461 no . .
H1 H5 2.4302 no . .
H1 H8 3.3935 no . .
H1 H21 2.1605 no . .
H1 H22 3.4511 no . .
H1 H23 3.2575 no . .
H1 H27 3.3722 no . .
H2 H21 2.6801 no . .
H2 H22 2.4697 no . .
H2 H27 2.2727 no . .
H3 H16 2.5171 no . .
H3 H17 3.2680 no . .
H3 H18 2.9945 no . .
H3 H21 3.2616 no . .
H4 H6 3.2502 no . .
H4 H16 2.9473 no . .
H5 H6 2.9759 no . .
H5 H8 2.6515 no . .
H6 H11 3.4937 no . .
H7 H10 2.6690 no . .
H7 H11 2.5657 no . .
H9 H12 3.2528 no . .
H9 H13 3.5990 no . .
H9 H14 2.1998 no . .
H10 H14 3.4268 no . .
H11 H14 3.4972 no . .
H12 H15 2.6308 no . .
H13 H15 2.5339 no . .
H13 H20 3.2891 no . .
H15 H17 2.5291 no . .
H15 H18 2.6800 no . .
H15 H19 3.4416 no . .
H15 H20 2.3757 no . .
H16 H17 2.0707 no . .
H16 H18 2.5205 no . .
H16 H20 3.3241 no . .
H17 H19 2.3226 no . .
H17 H20 2.4259 no . .
H17 H21 3.4679 no . .
H17 H28 3.2808 no . .
H18 H19 2.4128 no . .
H18 H20 2.8347 no . .
H18 H21 2.2823 no . .
H18 H28 2.4890 no . .
H19 H28 2.6253 no . .
H19 H29 3.5153 no . .
H21 H22 2.8293 no . .
H21 H23 2.3078 no . .
H21 H28 2.2530 no . .
H22 H27 2.3753 no . .
H22 H28 3.5755 no . .
H22 H32 2.3513 no . .
H23 H24 2.3212 no . .
H23 H28 3.3172 no . .
H24 H25 2.2740 no . .
H25 H26 2.2929 no . .
H26 H27 2.3059 no . .
H27 H32 3.5491 no . .
H28 H29 2.3199 no . .
H29 H30 2.3153 no . .
H30 H31 2.3107 no . .
H31 H32 2.3111 no . .
Cl1 H1 2.7254 no . 2_566
Cl1 H2 3.0331 no . 2_566
Cl1 H3 3.3179 no . 1_655
Cl1 H4 3.1878 no . 1_655
Cl1 H5 3.2393 no . 1_655
Cl1 H5 3.0495 no . 2_566
Cl1 H8 2.8596 no . 2_566
Cl2 H15 3.0193 no . 1_655
Cl2 H16 3.2318 no . 1_655
Cl2 H17 3.5483 no . 1_655
Cl2 H20 3.2494 no . 1_655
Cl2 H24 2.8808 no . 3_656
Cl2 H26 3.0984 no . 3_756
Cl2 H32 3.3493 no . 3_756
Cl3 H24 3.4215 no . 3_656
Cl3 H25 2.9710 no . 3_656
Cl3 H29 3.0495 no . 2_567
S1 H3 3.2695 no . 1_655
S1 H17 3.2281 no . 1_655
F1 H25 3.4393 no . 3_656
F1 H33 3.5004 no . .
F1 H34 3.5329 no . 2_467
F2 H19 3.2907 no . 2_567
F2 H20 2.6330 no . 2_567
F2 H25 3.2809 no . 4_665
F2 H26 3.0713 no . 4_665
F2 H34 2.9477 no . 2_467
F3 H9 3.3749 no . 3_746
F3 H11 2.9176 no . 3_746
F3 H25 2.7322 no . 4_665
F3 H26 3.1207 no . 4_665
F3 H29 3.5610 no . 1_655
F5 H17 2.9549 no . 1_655
F5 H18 3.5343 no . 1_655
F5 H19 3.5827 no . 1_655
F5 H23 3.3537 no . 1_655
F5 H28 2.9776 no . 1_655
F5 H29 3.5252 no . 1_655
O1 H33 2.8109 no . .
O2 H3 2.8880 no . 1_655
O2 H4 3.3868 no . 1_655
O2 H16 2.7310 no . 1_655
O2 H17 2.9311 no . 1_655
O2 H33 3.1546 no . .
O3 H3 2.8082 no . 1_655
O3 H17 3.1224 no . 1_655
O3 H18 3.5121 no . 1_655
O3 H21 3.3397 no . 1_655
O3 H23 2.9328 no . 1_655
C1 H30 2.9637 no . 3_656
C2 H30 3.1746 no . 3_656
C3 H29 3.5568 no . 3_656
C3 H30 3.5228 no . 3_656
C4 H30 3.5145 no . 3_656
C5 H30 3.2341 no . 3_656
C6 H2 3.5448 no . 2_466
C6 H10 3.3879 no . 1_455
C6 H30 3.4738 no . 3_656
C7 H27 3.0920 no . 2_466
C8 H4 3.1223 no . 1_655
C8 H31 3.5481 no . 3_756
C9 H24 3.2101 no . 3_656
C9 H31 3.4173 no . 3_756
C9 H33 3.5378 no . .
C10 H31 3.4863 no . 3_656
C11 H34 3.3710 no . 1_455
C12 H34 3.4271 no . 1_455
C13 H33 2.7509 no . .
C13 H34 3.1830 no . .
C14 H33 3.1450 no . .
C14 H34 3.2992 no . .
C15 H34 3.4596 no . .
C16 H34 3.4712 no . .
C17 H17 3.1445 no . 1_655
C17 H34 3.3224 no . .
C18 H17 3.2427 no . 1_655
C18 H33 3.2191 no . .
C18 H34 3.2016 no . .
C21 H7 3.5335 no . 2_466
C22 H7 2.9734 no . 2_466
C22 H12 3.1099 no . 3_646
C23 H7 2.9428 no . 2_466
C23 H11 3.5208 no . 2_466
C23 H12 2.9463 no . 3_646
C23 H13 3.2919 no . 3_646
C23 H33 3.3703 no . 3_646
C24 H7 3.4455 no . 2_466
C24 H10 3.5752 no . 2_466
C24 H11 2.9499 no . 2_466
C24 H20 3.5396 no . 3_646
C24 H33 3.5366 no . 3_646
C25 H10 3.1641 no . 2_466
C25 H11 3.0432 no . 2_466
C26 H6 3.1427 no . 2_566
C26 H10 3.2257 no . 2_466
C29 H12 3.3648 no . 3_646
C31 H9 3.2773 no . 3_746
C31 H14 3.3601 no . 3_746
C31 H15 3.5210 no . 3_646
C31 H16 3.2671 no . 3_646
C33 H17 3.4573 no . 1_655
C33 H24 3.0397 no . 3_656
C33 H25 3.4105 no . 3_656
H1 Cl1 2.7254 no . 2_466
H2 Cl1 3.0331 no . 2_466
H2 C6 3.5448 no . 2_566
H2 H4 3.4676 no . 2_566
H2 H5 2.7785 no . 2_566
H2 H8 3.5230 no . 2_566
H2 H10 3.5891 no . 2_466
H3 Cl1 3.3179 no . 1_455
H3 S1 3.2695 no . 1_455
H3 O2 2.8880 no . 1_455
H3 O3 2.8082 no . 1_455
H4 Cl1 3.1878 no . 1_455
H4 O2 3.3868 no . 1_455
H4 C8 3.1223 no . 1_455
H4 H2 3.4676 no . 2_466
H4 H9 2.8853 no . 1_455
H4 H10 2.5079 no . 1_455
H4 H27 3.3856 no . 2_466
H4 H30 2.9799 no . 3_656
H4 H31 3.4337 no . 3_656
H5 Cl1 3.2393 no . 1_455
H5 Cl1 3.0495 no . 2_466
H5 H2 2.7785 no . 2_466
H5 H10 3.5879 no . 1_455
H5 H27 3.3282 no . 2_466
H6 C26 3.1427 no . 2_466
H6 H22 3.3473 no . 2_466
H6 H26 3.3570 no . 2_466
H6 H27 2.2804 no . 2_466
H6 H30 3.4084 no . 3_656
H7 C21 3.5335 no . 2_566
H7 C22 2.9734 no . 2_566
H7 C23 2.9428 no . 2_566
H7 C24 3.4455 no . 2_566
H7 H23 3.1432 no . 2_566
H7 H24 3.1143 no . 2_566
H8 Cl1 2.8596 no . 2_466
H8 H2 3.5230 no . 2_466
H8 H22 3.2090 no . 2_466
H8 H27 3.1124 no . 2_466
H9 F3 3.3749 no . 3_756
H9 C31 3.2773 no . 3_756
H9 H4 2.8853 no . 1_655
H9 H30 3.3693 no . 3_756
H9 H31 2.5942 no . 3_756
H10 C6 3.3879 no . 1_655
H10 C24 3.5752 no . 2_566
H10 C25 3.1641 no . 2_566
H10 C26 3.2257 no . 2_566
H10 H2 3.5891 no . 2_566
H10 H4 2.5079 no . 1_655
H10 H5 3.5879 no . 1_655
H10 H26 3.3730 no . 2_566
H10 H27 3.4038 no . 2_566
H11 F3 2.9176 no . 3_756
H11 C23 3.5208 no . 2_566
H11 C24 2.9499 no . 2_566
H11 C25 3.0432 no . 2_566
H11 H25 3.0287 no . 2_566
H11 H26 3.2015 no . 2_566
H11 H29 3.3025 no . 3_656
H12 C22 3.1099 no . 3_656
H12 C23 2.9463 no . 3_656
H12 C29 3.3648 no . 3_656
H12 H23 3.1940 no . 3_656
H12 H24 2.8714 no . 3_656
H12 H29 3.4744 no . 3_656
H13 C23 3.2919 no . 3_656
H13 H24 2.9567 no . 3_656
H13 H33 2.7773 no . .
H14 C31 3.3601 no . 3_756
H14 H24 3.2765 no . 3_656
H14 H31 2.4812 no . 3_756
H14 H33 3.5212 no . .
H15 Cl2 3.0193 no . 1_455
H15 C31 3.5210 no . 3_656
H15 H31 3.4543 no . 3_656
H16 Cl2 3.2318 no . 1_455
H16 O2 2.7310 no . 1_455
H16 C31 3.2671 no . 3_656
H16 H30 3.5444 no . 3_656
H16 H31 2.8196 no . 3_656
H17 Cl2 3.5483 no . 1_455
H17 S1 3.2281 no . 1_455
H17 F5 2.9549 no . 1_455
H17 O2 2.9311 no . 1_455
H17 O3 3.1224 no . 1_455
H17 C17 3.1445 no . 1_455
H17 C18 3.2427 no . 1_455
H17 C33 3.4573 no . 1_455
H17 H33 3.5747 no . 1_455
H17 H34 2.7181 no . 1_455
H18 F5 3.5343 no . 1_455
H18 O3 3.5121 no . 1_455
H19 F2 3.2907 no . 2_467
H19 F5 3.5827 no . 1_455
H19 H34 3.4901 no . 1_455
H20 Cl2 3.2494 no . 1_455
H20 F2 2.6330 no . 2_467
H20 C24 3.5396 no . 3_656
H20 H25 3.1097 no . 3_656
H20 H34 2.9705 no . 1_455
H21 O3 3.3397 no . 1_455
H22 H6 3.3473 no . 2_566
H22 H8 3.2090 no . 2_566
H23 F5 3.3537 no . 1_455
H23 O3 2.9328 no . 1_455
H23 H7 3.1432 no . 2_466
H23 H12 3.1940 no . 3_646
H23 H32 3.0006 no . 1_455
H24 Cl2 2.8808 no . 3_646
H24 Cl3 3.4215 no . 3_646
H24 C9 3.2101 no . 3_646
H24 C33 3.0397 no . 3_646
H24 H7 3.1143 no . 2_466
H24 H12 2.8714 no . 3_646
H24 H13 2.9567 no . 3_646
H24 H14 3.2765 no . 3_646
H24 H32 3.2577 no . 1_455
H24 H33 2.6641 no . 3_646
H25 Cl3 2.9710 no . 3_646
H25 F1 3.4393 no . 3_646
H25 F2 3.2809 no . 4_664
H25 F3 2.7322 no . 4_664
H25 C33 3.4105 no . 3_646
H25 H11 3.0287 no . 2_466
H25 H20 3.1097 no . 3_646
H25 H33 3.0229 no . 3_646
H26 Cl2 3.0984 no . 3_746
H26 F2 3.0713 no . 4_664
H26 F3 3.1207 no . 4_664
H26 H6 3.3570 no . 2_566
H26 H10 3.3730 no . 2_466
H26 H11 3.2015 no . 2_466
H26 H30 3.4898 no . 4_664
H27 C7 3.0920 no . 2_566
H27 H4 3.3856 no . 2_566
H27 H5 3.3282 no . 2_566
H27 H6 2.2804 no . 2_566
H27 H8 3.1124 no . 2_566
H27 H10 3.4038 no . 2_466
H28 F5 2.9776 no . 1_455
H29 Cl3 3.0495 no . 2_467
H29 F3 3.5610 no . 1_455
H29 F5 3.5252 no . 1_455
H29 C3 3.5568 no . 3_646
H29 H11 3.3025 no . 3_646
H29 H12 3.4744 no . 3_646
H30 C1 2.9637 no . 3_646
H30 C2 3.1746 no . 3_646
H30 C3 3.5228 no . 3_646
H30 C4 3.5145 no . 3_646
H30 C5 3.2341 no . 3_646
H30 C6 3.4738 no . 3_646
H30 H4 2.9799 no . 3_646
H30 H6 3.4084 no . 3_646
H30 H9 3.3693 no . 3_746
H30 H16 3.5444 no . 3_646
H30 H26 3.4898 no . 4_665
H31 C8 3.5481 no . 3_746
H31 C9 3.4173 no . 3_746
H31 C10 3.4863 no . 3_646
H31 H4 3.4337 no . 3_646
H31 H9 2.5942 no . 3_746
H31 H14 2.4812 no . 3_746
H31 H15 3.4543 no . 3_646
H31 H16 2.8196 no . 3_646
H32 Cl2 3.3493 no . 3_746
H32 H23 3.0006 no . 1_655
H32 H24 3.2577 no . 1_655
H33 F1 3.5004 no . .
H33 O1 2.8109 no . .
H33 O2 3.1546 no . .
H33 C9 3.5378 no . .
H33 C13 2.7509 no . .
H33 C14 3.1450 no . .
H33 C18 3.2191 no . .
H33 C23 3.3703 no . 3_656
H33 C24 3.5366 no . 3_656
H33 H13 2.7773 no . .
H33 H14 3.5212 no . .
H33 H17 3.5747 no . 1_655
H33 H24 2.6641 no . 3_656
H33 H25 3.0229 no . 3_656
H34 F1 3.5329 no . 2_567
H34 F2 2.9477 no . 2_567
H34 C11 3.3710 no . 1_655
H34 C12 3.4271 no . 1_655
H34 C13 3.1830 no . .
H34 C14 3.2992 no . .
H34 C15 3.4596 no . .
H34 C16 3.4712 no . .
H34 C17 3.3224 no . .
H34 C18 3.2016 no . .
H34 H17 2.7181 no . 1_655
H34 H19 3.4901 no . 1_655
H34 H20 2.9705 no . 1_655

loop_
_geom_hbond_atom_site_label_D
_geom_hbond_atom_site_label_H
_geom_hbond_atom_site_label_A
_geom_hbond_site_symmetry_D
_geom_hbond_site_symmetry_H
_geom_hbond_site_symmetry_A
_geom_hbond_distance_DA
_geom_hbond_distance_DH
_geom_hbond_distance_HA
_geom_hbond_angle_DHA
_geom_hbond_publ_flag
N1 H1 Cl1 . . 2_466 3.279(7) 0.970 2.725 116.8 no

loop_
_geom_torsion_atom_site_label_1
_geom_torsion_atom_site_label_2
_geom_torsion_atom_site_label_3
_geom_torsion_atom_site_label_4
_geom_torsion
_geom_torsion_publ_flag
_geom_torsion_site_symmetry_1
_geom_torsion_site_symmetry_2
_geom_torsion_site_symmetry_3
_geom_torsion_site_symmetry_4
Cl1 Rh1 N1 C19 113.1(4) no . . . .
Cl1 Rh1 N2 S1 63.4(4) no . . . .
Cl1 Rh1 N2 C20 -74.6(4) no . . . .
Cl1 Rh1 C1 C2 -29.2(4) no . . . .
Cl1 Rh1 C1 C5 -147.77(16) no . . . .
Cl1 Rh1 C1 C6 91.6(5) no . . . .
Cl1 Rh1 C2 C1 159.1(3) no . . . .
Cl1 Rh1 C2 C3 -84.7(3) no . . . .
Cl1 Rh1 C2 C7 36.7(6) no . . . .
Cl1 Rh1 C3 C2 99.1(3) no . . . .
Cl1 Rh1 C3 C4 -143.5(3) no . . . .
Cl1 Rh1 C3 C8 -19.7(6) no . . . .
Cl1 Rh1 C4 C3 44.4(4) no . . . .
Cl1 Rh1 C4 C5 165.34(14) no . . . .
Cl1 Rh1 C4 C9 -77.3(6) no . . . .
Cl1 Rh1 C5 C1 83.2(7) no . . . .
Cl1 Rh1 C5 C4 -33.7(8) no . . . .
Cl1 Rh1 C5 C10 -156.3(3) no . . . .
N1 Rh1 N2 S1 145.0(5) no . . . .
N1 Rh1 N2 C20 7.0(4) no . . . .
N2 Rh1 N1 C19 22.1(4) no . . . .
N1 Rh1 C1 C2 -112.5(3) no . . . .
N1 Rh1 C1 C5 128.9(3) no . . . .
N1 Rh1 C1 C6 8.3(6) no . . . .
C1 Rh1 N1 C19 -113.3(4) no . . . .
N1 Rh1 C2 C1 75.4(4) no . . . .
N1 Rh1 C2 C3 -168.4(3) no . . . .
N1 Rh1 C2 C7 -47.1(6) no . . . .
C2 Rh1 N1 C19 -151.2(4) no . . . .
N1 Rh1 C3 C2 20.1(7) no . . . .
N1 Rh1 C3 C4 137.5(4) no . . . .
N1 Rh1 C3 C8 -98.8(7) no . . . .
C3 Rh1 N1 C19 -164.5(4) no . . . .
N1 Rh1 C4 C3 -116.0(6) no . . . .
N1 Rh1 C4 C5 4.9(8) no . . . .
N1 Rh1 C4 C9 122.3(7) no . . . .
C4 Rh1 N1 C19 -83.6(8) no . . . .
N1 Rh1 C5 C1 -60.8(4) no . . . .
N1 Rh1 C5 C4 -177.7(3) no . . . .
N1 Rh1 C5 C10 59.7(7) no . . . .
C5 Rh1 N1 C19 -80.2(5) no . . . .
N2 Rh1 C1 C2 168.7(3) no . . . .
N2 Rh1 C1 C5 50.2(5) no . . . .
N2 Rh1 C1 C6 -70.5(7) no . . . .
C1 Rh1 N2 S1 -129.4(4) no . . . .
C1 Rh1 N2 C20 92.6(5) no . . . .
N2 Rh1 C3 C2 -169.1(3) no . . . .
N2 Rh1 C3 C4 -51.7(5) no . . . .
N2 Rh1 C3 C8 72.1(7) no . . . .
C3 Rh1 N2 S1 -29.8(6) no . . . .
C3 Rh1 N2 C20 -167.8(4) no . . . .
N2 Rh1 C4 C3 144.5(3) no . . . .
N2 Rh1 C4 C5 -94.6(3) no . . . .
N2 Rh1 C4 C9 22.8(7) no . . . .
C4 Rh1 N2 S1 -59.8(5) no . . . .
C4 Rh1 N2 C20 162.2(4) no . . . .
N2 Rh1 C5 C1 -145.9(3) no . . . .
N2 Rh1 C5 C4 97.2(3) no . . . .
N2 Rh1 C5 C10 -25.5(7) no . . . .
C5 Rh1 N2 S1 -99.5(4) no . . . .
C5 Rh1 N2 C20 122.5(4) no . . . .
C1 Rh1 C2 C1 0.0(3) no . . . .
C1 Rh1 C2 C3 116.2(6) no . . . .
C1 Rh1 C2 C7 -122.5(8) no . . . .
C2 Rh1 C1 C2 0.0(4) no . . . .
C2 Rh1 C1 C5 -118.5(5) no . . . .
C2 Rh1 C1 C6 120.8(8) no . . . .
C1 Rh1 C3 C2 -38.7(3) no . . . .
C1 Rh1 C3 C4 78.7(4) no . . . .
C1 Rh1 C3 C8 -157.6(7) no . . . .
C3 Rh1 C1 C2 39.0(3) no . . . .
C3 Rh1 C1 C5 -79.5(4) no . . . .
C3 Rh1 C1 C6 159.8(6) no . . . .
C1 Rh1 C4 C3 -82.6(4) no . . . .
C1 Rh1 C4 C5 38.3(3) no . . . .
C1 Rh1 C4 C9 155.7(7) no . . . .
C4 Rh1 C1 C2 80.8(3) no . . . .
C4 Rh1 C1 C5 -37.8(3) no . . . .
C4 Rh1 C1 C6 -158.4(6) no . . . .
C1 Rh1 C5 C1 0.0(3) no . . . .
C1 Rh1 C5 C4 -116.9(6) no . . . .
C1 Rh1 C5 C10 120.4(9) no . . . .
C5 Rh1 C1 C2 118.5(5) no . . . .
C5 Rh1 C1 C5 0.0(4) no . . . .
C5 Rh1 C1 C6 -120.6(7) no . . . .
C2 Rh1 C3 C2 0.0(4) no . . . .
C2 Rh1 C3 C4 117.4(6) no . . . .
C2 Rh1 C3 C8 -118.9(8) no . . . .
C3 Rh1 C2 C1 -116.2(6) no . . . .
C3 Rh1 C2 C3 0.0(4) no . . . .
C3 Rh1 C2 C7 121.3(8) no . . . .
C2 Rh1 C4 C3 -38.8(3) no . . . .
C2 Rh1 C4 C5 82.1(4) no . . . .
C2 Rh1 C4 C9 -160.5(7) no . . . .
C4 Rh1 C2 C1 -79.3(4) no . . . .
C4 Rh1 C2 C3 36.9(3) no . . . .
C4 Rh1 C2 C7 158.2(7) no . . . .
C2 Rh1 C5 C1 37.7(3) no . . . .
C2 Rh1 C5 C4 -79.2(4) no . . . .
C2 Rh1 C5 C10 158.1(8) no . . . .
C5 Rh1 C2 C1 -37.1(3) no . . . .
C5 Rh1 C2 C3 79.1(4) no . . . .
C5 Rh1 C2 C7 -159.6(7) no . . . .
C3 Rh1 C4 C3 0.0(4) no . . . .
C3 Rh1 C4 C5 120.9(6) no . . . .
C3 Rh1 C4 C9 -121.7(9) no . . . .
C4 Rh1 C3 C2 -117.4(6) no . . . .
C4 Rh1 C3 C4 0.0(4) no . . . .
C4 Rh1 C3 C8 123.8(8) no . . . .
C3 Rh1 C5 C1 81.5(4) no . . . .
C3 Rh1 C5 C4 -35.4(3) no . . . .
C3 Rh1 C5 C10 -158.1(8) no . . . .
C5 Rh1 C3 C2 -81.5(4) no . . . .
C5 Rh1 C3 C4 35.9(3) no . . . .
C5 Rh1 C3 C8 159.6(7) no . . . .
C4 Rh1 C5 C1 116.9(6) no . . . .
C4 Rh1 C5 C4 0.0(3) no . . . .
C4 Rh1 C5 C10 -122.7(9) no . . . .
C5 Rh1 C4 C3 -120.9(6) no . . . .
C5 Rh1 C4 C5 0.0(4) no . . . .
C5 Rh1 C4 C9 117.4(8) no . . . .
O2 S1 N2 Rh1 29.5(5) no . . . .
O2 S1 N2 C20 167.4(4) no . . . .
O2 S1 C18 C13 62.0(6) no . . . .
O2 S1 C18 C17 -115.6(5) no . . . .
O3 S1 N2 Rh1 -104.5(4) no . . . .
O3 S1 N2 C20 33.4(6) no . . . .
O3 S1 C18 C13 -172.6(5) no . . . .
O3 S1 C18 C17 9.8(6) no . . . .
N2 S1 C18 C13 -52.6(6) no . . . .
N2 S1 C18 C17 129.8(6) no . . . .
C18 S1 N2 Rh1 140.2(4) no . . . .
C18 S1 N2 C20 -81.9(5) no . . . .
C12 O1 C13 C14 -47.6(9) no . . . .
C12 O1 C13 C18 136.0(7) no . . . .
C13 O1 C12 C11 -131.7(7) no . . . .
Rh1 N1 C19 C20 -47.3(6) no . . . .
Rh1 N1 C19 C21 -170.9(4) no . . . .
Rh1 N2 C20 C19 -33.9(6) no . . . .
Rh1 N2 C20 C27 -157.5(4) no . . . .
S1 N2 C20 C19 -174.0(4) no . . . .
S1 N2 C20 C27 62.5(7) no . . . .
Rh1 C1 C2 Rh1 0.000(18) no . . . .
Rh1 C1 C2 C3 -62.9(5) no . . . .
Rh1 C1 C2 C7 119.9(8) no . . . .
Rh1 C1 C5 Rh1 0.000(18) no . . . .
Rh1 C1 C5 C4 63.9(5) no . . . .
Rh1 C1 C5 C10 -128.8(7) no . . . .
C2 C1 C5 Rh1 -60.8(5) no . . . .
C2 C1 C5 C4 3.0(8) no . . . .
C2 C1 C5 C10 170.4(6) no . . . .
C5 C1 C2 Rh1 61.7(5) no . . . .
C5 C1 C2 C3 -1.2(8) no . . . .
C5 C1 C2 C7 -178.4(7) no . . . .
C6 C1 C2 Rh1 -118.9(8) no . . . .
C6 C1 C2 C3 178.2(6) no . . . .
C6 C1 C2 C7 1.0(12) no . . . .
C6 C1 C5 Rh1 119.8(7) no . . . .
C6 C1 C5 C4 -176.3(6) no . . . .
C6 C1 C5 C10 -9.0(12) no . . . .
Rh1 C2 C3 Rh1 0.000(18) no . . . .
Rh1 C2 C3 C4 -63.3(5) no . . . .
Rh1 C2 C3 C8 120.0(7) no . . . .
C1 C2 C3 Rh1 62.1(5) no . . . .
C1 C2 C3 C4 -1.2(8) no . . . .
C1 C2 C3 C8 -177.9(6) no . . . .
C7 C2 C3 Rh1 -120.6(9) no . . . .
C7 C2 C3 C4 176.1(7) no . . . .
C7 C2 C3 C8 -0.6(12) no . . . .
Rh1 C3 C4 Rh1 0.000(18) no . . . .
Rh1 C3 C4 C5 -57.4(4) no . . . .
Rh1 C3 C4 C9 128.4(7) no . . . .
C2 C3 C4 Rh1 60.4(6) no . . . .
C2 C3 C4 C5 3.0(8) no . . . .
C2 C3 C4 C9 -171.2(6) no . . . .
C8 C3 C4 Rh1 -122.9(8) no . . . .
C8 C3 C4 C5 179.7(7) no . . . .
C8 C3 C4 C9 5.5(12) no . . . .
Rh1 C4 C5 Rh1 0.000(17) no . . . .
Rh1 C4 C5 C1 -61.5(4) no . . . .
Rh1 C4 C5 C10 131.0(7) no . . . .
C3 C4 C5 Rh1 57.7(6) no . . . .
C3 C4 C5 C1 -3.8(8) no . . . .
C3 C4 C5 C10 -171.3(6) no . . . .
C9 C4 C5 Rh1 -127.8(8) no . . . .
C9 C4 C5 C1 170.6(7) no . . . .
C9 C4 C5 C10 3.2(12) no . . . .
Rh1 C5 C10 C11 -0.5(12) no . . . .
C1 C5 C10 C11 94.3(10) no . . . .
C4 C5 C10 C11 -100.4(9) no . . . .
C5 C10 C11 C12 103.4(8) no . . . .
C10 C11 C12 O1 -68.8(9) no . . . .
O1 C13 C14 F1 -2.3(12) no . . . .
O1 C13 C14 C15 -178.7(7) no . . . .
O1 C13 C18 S1 -0.7(10) no . . . .
O1 C13 C18 C17 177.0(6) no . . . .
C14 C13 C18 S1 -177.1(7) no . . . .
C14 C13 C18 C17 0.6(11) no . . . .
C18 C13 C14 F1 174.1(7) no . . . .
C18 C13 C14 C15 -2.4(12) no . . . .
F1 C14 C15 F2 4.6(13) no . . . .
F1 C14 C15 C16 -174.8(7) no . . . .
C13 C14 C15 F2 -178.9(7) no . . . .
C13 C14 C15 C16 1.7(13) no . . . .
F2 C15 C16 F3 0.4(13) no . . . .
F2 C15 C16 C17 -178.7(7) no . . . .
C14 C15 C16 F3 179.8(8) no . . . .
C14 C15 C16 C17 0.7(14) no . . . .
F3 C16 C17 F5 0.3(13) no . . . .
F3 C16 C17 C18 178.4(7) no . . . .
C15 C16 C17 F5 179.4(8) no . . . .
C15 C16 C17 C18 -2.5(14) no . . . .
F5 C17 C18 S1 -2.6(11) no . . . .
F5 C17 C18 C13 179.8(6) no . . . .
C16 C17 C18 S1 179.4(7) no . . . .
C16 C17 C18 C13 1.7(12) no . . . .
N1 C19 C20 N2 51.7(7) no . . . .
N1 C19 C20 C27 177.9(6) no . . . .
N1 C19 C21 C22 -113.9(7) no . . . .
N1 C19 C21 C26 65.5(9) no . . . .
C20 C19 C21 C22 125.4(7) no . . . .
C20 C19 C21 C26 -55.3(9) no . . . .
C21 C19 C20 N2 175.4(6) no . . . .
C21 C19 C20 C27 -58.4(8) no . . . .
N2 C20 C27 C28 66.7(9) no . . . .
N2 C20 C27 C32 -110.0(7) no . . . .
C19 C20 C27 C28 -54.4(9) no . . . .
C19 C20 C27 C32 128.9(7) no . . . .
C19 C21 C22 C23 -177.9(7) no . . . .
C19 C21 C26 C25 177.7(7) no . . . .
C22 C21 C26 C25 -2.9(12) no . . . .
C26 C21 C22 C23 2.7(12) no . . . .
C21 C22 C23 C24 -1.6(14) no . . . .
C22 C23 C24 C25 0.6(15) no . . . .
C23 C24 C25 C26 -0.7(15) no . . . .
C24 C25 C26 C21 1.9(15) no . . . .
C20 C27 C28 C29 -177.9(7) no . . . .
C20 C27 C32 C31 177.7(7) no . . . .
C28 C27 C32 C31 0.9(12) no . . . .
C32 C27 C28 C29 -1.1(12) no . . . .
C27 C28 C29 C30 2.0(14) no . . . .
C28 C29 C30 C31 -2.6(16) no . . . .
C29 C30 C31 C32 2.4(17) no . . . .
C30 C31 C32 C27 -1.5(16) no . . . .
